data_4024952
loop_
_publ_author_name
'Suzanne R. Golisz'
'Nilay Hazari'
'Jay A. Labinger'
'John E. Bercaw'

_publ_contact_author
;
 Dr J. Bercaw or Dr J. Labinger           
 Arnold and Mabel Beckman Laboratories of Chemical Synthesis, 
 California Institute of Technology, 
 Pasadena, California 91125
;
_publ_contact_author_email 'bercaw@caltech.edu or jal@caltech.edu'
_publ_contact_author_fax '+1 1865 285141'
_publ_contact_author_phone '+1 626 395 6576'
_publ_section_title
;
Activation of the C-N Bond in Nitromethane by Palladium \a-Diimine
Complexes
;
_journal_name_full 'Journal of Organic Chemistry'
_journal_page_first 8441
_journal_page_last 8443
_journal_paper_doi 10.1021/jo901635g
_journal_volume 74
_journal_year 2009
_chemical_formula_moiety 'C30 H42 N2 O4 Pd, 2(C H2 Cl2)'
_chemical_formula_sum 'C32 H46 Cl4 N2 O4 Pd'
_chemical_formula_weight 770.91
_chemical_name_systematic
;
 ?
;
_space_group_IT_number 61
_symmetry_cell_setting orthorhombic
_symmetry_space_group_name_Hall '-P 2ac 2ab'
_symmetry_space_group_name_H-M 'P b c a'
_atom_sites_solution_hydrogens geom
_atom_sites_solution_primary direct
_atom_sites_solution_secondary difmap
_audit_creation_method SHELXL-97
_cell_angle_alpha 90.00
_cell_angle_beta 90.00
_cell_angle_gamma 90.00
_cell_formula_units_Z 8
_cell_length_a 23.8516(8)
_cell_length_b 12.7970(4)
_cell_length_c 24.0205(8)
_cell_measurement_reflns_used 9545
_cell_measurement_temperature 100(2)
_cell_measurement_theta_max 34.26
_cell_measurement_theta_min 2.41
_cell_volume 7331.8(4)
_computing_cell_refinement 'Bruker SAINT-Plus v7.34A'
_computing_data_collection 'Bruker APEX2 v2.1-0'
_computing_data_reduction 'Bruker SAINT-Plus v7.34A'
_computing_molecular_graphics 'Bruker XP v5.1'
_computing_publication_material 'Bruker XCIF 2008'
_computing_structure_refinement 'SHELXL-97 (Sheldrick, 2008)'
_computing_structure_solution 'SHELXS-97 (Sheldrick, 2008)'
_diffrn_ambient_temperature 100(2)
_diffrn_measured_fraction_theta_full 0.939
_diffrn_measured_fraction_theta_max 0.939
_diffrn_measurement_device_type 'Bruker KAPPA APEX II'
_diffrn_measurement_method '\w scans; 9 settings'
_diffrn_radiation_monochromator graphite
_diffrn_radiation_source 'fine-focus sealed tube'
_diffrn_radiation_type MoK\a
_diffrn_radiation_wavelength 0.71073
_diffrn_reflns_av_R_equivalents 0.0804
_diffrn_reflns_av_sigmaI/netI 0.0530
_diffrn_reflns_limit_h_max 37
_diffrn_reflns_limit_h_min -37
_diffrn_reflns_limit_k_max 19
_diffrn_reflns_limit_k_min -18
_diffrn_reflns_limit_l_max 37
_diffrn_reflns_limit_l_min -35
_diffrn_reflns_number 125156
_diffrn_reflns_theta_full 34.34
_diffrn_reflns_theta_max 34.34
_diffrn_reflns_theta_min 1.71
_exptl_absorpt_coefficient_mu 0.833
_exptl_absorpt_correction_T_max 0.9363
_exptl_absorpt_correction_T_min 0.7763
_exptl_absorpt_correction_type none
_exptl_crystal_colour 'Dark green'
_exptl_crystal_density_diffrn 1.397
_exptl_crystal_density_meas 0
_exptl_crystal_density_method 'not measured'
_exptl_crystal_description Needle
_exptl_crystal_F_000 3184
_exptl_crystal_size_max 0.32
_exptl_crystal_size_mid 0.14
_exptl_crystal_size_min 0.08
_refine_diff_density_max 1.282
_refine_diff_density_min -0.749
_refine_diff_density_rms 0.084
_refine_ls_extinction_method none
_refine_ls_goodness_of_fit_ref 1.441
_refine_ls_hydrogen_treatment Riding
_refine_ls_matrix_type 'Full matrix'
_refine_ls_number_parameters 417
_refine_ls_number_reflns 14422
_refine_ls_number_restraints 0
_refine_ls_restrained_S_all 1.441
_refine_ls_R_factor_all 0.0624
_refine_ls_R_factor_gt 0.0319
_refine_ls_shift/su_max 0.007
_refine_ls_shift/su_mean 0.000
_refine_ls_structure_factor_coef Fsqd
_refine_ls_weighting_details w=1/s^2^(Fo^2^)
_refine_ls_weighting_scheme sigma
_refine_ls_wR_factor_gt 0.0530
_refine_ls_wR_factor_ref 0.0550
_reflns_number_gt 9743
_reflns_number_total 14422
_reflns_threshold_expression >2sigma(I)
_cod_data_source_file jo901635g_si_002_3.cif
_cod_data_source_block COMPOUND_2a
_cod_depositor_comments
;
The following automatic conversions were performed:
'_symmetry_cell_setting' value 'Orthorhombic' changed to 'orthorhombic'
according to '/home/saulius/struct/CIF-dictionaries/cif_core.dic'
dictionary named 'cif_core.dic' version 2.4.1 from
2010-06-29.

'_refine_ls_weighting_scheme' value 'Sigma' changed to
'sigma' according to '/home/saulius/struct/CIF-dictionaries/cif_core.dic'
dictionary named 'cif_core.dic' version 2.4.1 from 2010-06-29.

Automatic conversion script
Id: cif_fix_enum 1527 2010-12-29 10:47:43Z saulius 

The following automatic conversions were performed:

'_atom_sites_solution_primary' value 'Direct methods' was changed to
'direct'.

'_atom_sites_solution_secondary' value 'Difference Fourier map' was
changed to 'difmap'.

'_atom_sites_solution_hydrogens' value 'Geometric positions' was
changed to 'geom'.

Automatic conversion script
Id: cif_fix_values 6452 2018-10-05 10:23:21Z andrius 
;
_cod_original_sg_symbol_H-M Pbca
_cod_database_code 4024952

loop_
_symmetry_equiv_pos_as_xyz
'x, y, z'
'-x+1/2, -y, z+1/2'
'-x, y+1/2, -z+1/2'
'x+1/2, -y+1/2, -z'
'-x, -y, -z'
'x-1/2, y, -z-1/2'
'x, -y-1/2, z-1/2'
'-x-1/2, y-1/2, z'

loop_
_atom_site_label
_atom_site_type_symbol
_atom_site_fract_x
_atom_site_fract_y
_atom_site_fract_z
_atom_site_U_iso_or_equiv
_atom_site_adp_type
_atom_site_occupancy
_atom_site_symmetry_multiplicity
_atom_site_calc_flag
_atom_site_refinement_flags
_atom_site_disorder_assembly
_atom_site_disorder_group
Pd1 Pd 0.683329(4) 0.147323(9) 0.137822(4) 0.01153(3) Uani 1 1 d . . .
O1 O 0.60452(4) 0.18148(8) 0.04727(4) 0.0194(2) Uani 1 1 d . . .
O2 O 0.68423(4) 0.25485(8) 0.07691(4) 0.0152(2) Uani 1 1 d . . .
O3 O 0.68777(4) 0.34403(9) 0.20490(4) 0.0222(2) Uani 1 1 d . . .
O4 O 0.62373(4) 0.22673(8) 0.17893(4) 0.0167(2) Uani 1 1 d . . .
N1 N 0.73702(4) 0.04671(9) 0.10127(5) 0.0123(2) Uani 1 1 d . . .
N2 N 0.68934(4) 0.03955(9) 0.19753(5) 0.0119(2) Uani 1 1 d . . .
C1 C 0.74377(5) -0.03880(12) 0.12850(6) 0.0151(3) Uani 1 1 d . . .
H1 H 0.7650 -0.0956 0.1142 0.018 Uiso 1 1 calc R . .
C2 C 0.71638(6) -0.04255(12) 0.18328(6) 0.0146(3) Uani 1 1 d . . .
H2 H 0.7186 -0.1023 0.2067 0.017 Uiso 1 1 calc R . .
C3 C 0.77064(6) 0.06590(11) 0.05219(6) 0.0156(3) Uani 1 1 d . . .
C4 C 0.74690(6) 0.05166(12) -0.00048(6) 0.0193(3) Uani 1 1 d . . .
C5 C 0.78037(7) 0.07543(13) -0.04609(7) 0.0269(4) Uani 1 1 d . . .
H5 H 0.7659 0.0661 -0.0826 0.032 Uiso 1 1 calc R . .
C6 C 0.83407(8) 0.11215(14) -0.03940(7) 0.0312(4) Uani 1 1 d . . .
H6 H 0.8559 0.1290 -0.0712 0.037 Uiso 1 1 calc R . .
C7 C 0.85661(7) 0.12482(12) 0.01290(7) 0.0277(4) Uani 1 1 d . . .
H7 H 0.8940 0.1494 0.0166 0.033 Uiso 1 1 calc R . .
C8 C 0.82550(6) 0.10213(12) 0.06073(6) 0.0198(3) Uani 1 1 d . . .
C9 C 0.68914(7) 0.00430(13) -0.00733(6) 0.0216(3) Uani 1 1 d . . .
H9 H 0.6671 0.0207 0.0270 0.026 Uiso 1 1 calc R . .
C10 C 0.69381(7) -0.11528(14) -0.01169(7) 0.0290(4) Uani 1 1 d . . .
H10A H 0.7138 -0.1338 -0.0459 0.044 Uiso 1 1 calc R . .
H10B H 0.6562 -0.1459 -0.0125 0.044 Uiso 1 1 calc R . .
H10C H 0.7144 -0.1423 0.0205 0.044 Uiso 1 1 calc R . .
C11 C 0.65665(8) 0.04755(15) -0.05715(7) 0.0339(4) Uani 1 1 d . . .
H11A H 0.6550 0.1239 -0.0546 0.051 Uiso 1 1 calc R . .
H11B H 0.6185 0.0190 -0.0570 0.051 Uiso 1 1 calc R . .
H11C H 0.6757 0.0275 -0.0917 0.051 Uiso 1 1 calc R . .
C12 C 0.84901(6) 0.12076(13) 0.11864(7) 0.0227(3) Uani 1 1 d . . .
H12 H 0.8283 0.0737 0.1448 0.027 Uiso 1 1 calc R . .
C13 C 0.91142(7) 0.09497(18) 0.12393(9) 0.0485(6) Uani 1 1 d . . .
H13A H 0.9331 0.1419 0.1000 0.073 Uiso 1 1 calc R . .
H13B H 0.9179 0.0224 0.1125 0.073 Uiso 1 1 calc R . .
H13C H 0.9232 0.1040 0.1627 0.073 Uiso 1 1 calc R . .
C14 C 0.83679(8) 0.23235(16) 0.13606(8) 0.0403(5) Uani 1 1 d . . .
H14A H 0.8590 0.2805 0.1132 0.061 Uiso 1 1 calc R . .
H14B H 0.8466 0.2416 0.1754 0.061 Uiso 1 1 calc R . .
H14C H 0.7968 0.2471 0.1308 0.061 Uiso 1 1 calc R . .
C15 C 0.66630(6) 0.04924(12) 0.25314(6) 0.0149(3) Uani 1 1 d . . .
C16 C 0.61427(6) 0.00447(13) 0.26446(6) 0.0196(3) Uani 1 1 d . . .
C17 C 0.59356(7) 0.01719(14) 0.31849(6) 0.0258(4) Uani 1 1 d . . .
H17 H 0.5584 -0.0127 0.3282 0.031 Uiso 1 1 calc R . .
C18 C 0.62323(7) 0.07222(14) 0.35780(7) 0.0272(4) Uani 1 1 d . . .
H18 H 0.6085 0.0790 0.3944 0.033 Uiso 1 1 calc R . .
C19 C 0.67395(7) 0.11765(14) 0.34490(6) 0.0241(4) Uani 1 1 d . . .
H19 H 0.6936 0.1558 0.3726 0.029 Uiso 1 1 calc R . .
C20 C 0.69690(6) 0.10837(13) 0.29165(6) 0.0179(3) Uani 1 1 d . . .
C21 C 0.57902(6) -0.05114(14) 0.22134(7) 0.0239(4) Uani 1 1 d . . .
H21 H 0.6021 -0.0593 0.1869 0.029 Uiso 1 1 calc R . .
C22 C 0.56134(6) -0.16036(14) 0.24083(7) 0.0289(4) Uani 1 1 d . . .
H22A H 0.5947 -0.2006 0.2512 0.043 Uiso 1 1 calc R . .
H22B H 0.5416 -0.1962 0.2106 0.043 Uiso 1 1 calc R . .
H22C H 0.5365 -0.1541 0.2731 0.043 Uiso 1 1 calc R . .
C23 C 0.52778(7) 0.01648(15) 0.20688(8) 0.0342(4) Uani 1 1 d . . .
H23A H 0.5050 0.0272 0.2404 0.051 Uiso 1 1 calc R . .
H23B H 0.5053 -0.0189 0.1784 0.051 Uiso 1 1 calc R . .
H23C H 0.5404 0.0843 0.1926 0.051 Uiso 1 1 calc R . .
C24 C 0.75330(6) 0.15746(13) 0.27707(6) 0.0197(3) Uani 1 1 d . . .
H24 H 0.7520 0.1773 0.2368 0.024 Uiso 1 1 calc R . .
C25 C 0.80114(6) 0.07885(14) 0.28425(7) 0.0277(4) Uani 1 1 d . . .
H25A H 0.8042 0.0590 0.3235 0.042 Uiso 1 1 calc R . .
H25B H 0.8364 0.1107 0.2720 0.042 Uiso 1 1 calc R . .
H25C H 0.7935 0.0165 0.2618 0.042 Uiso 1 1 calc R . .
C26 C 0.76567(7) 0.25683(13) 0.31031(7) 0.0288(4) Uani 1 1 d . . .
H26A H 0.7342 0.3056 0.3066 0.043 Uiso 1 1 calc R . .
H26B H 0.7999 0.2896 0.2960 0.043 Uiso 1 1 calc R . .
H26C H 0.7708 0.2390 0.3496 0.043 Uiso 1 1 calc R . .
C27 C 0.64081(6) 0.24957(12) 0.04430(6) 0.0163(3) Uani 1 1 d . . .
C28 C 0.63840(7) 0.33446(13) 0.00126(6) 0.0248(4) Uani 1 1 d . . .
H28A H 0.6107 0.3160 -0.0273 0.037 Uiso 1 1 calc R . .
H28B H 0.6754 0.3424 -0.0161 0.037 Uiso 1 1 calc R . .
H28C H 0.6275 0.4004 0.0190 0.037 Uiso 1 1 calc R . .
C29 C 0.64021(6) 0.30863(12) 0.20585(6) 0.0192(3) Uani 1 1 d . . .
C30 C 0.59460(7) 0.35924(16) 0.24021(9) 0.0427(5) Uani 1 1 d . . .
H30A H 0.6113 0.4107 0.2655 0.064 Uiso 1 1 calc R . .
H30B H 0.5751 0.3056 0.2620 0.064 Uiso 1 1 calc R . .
H30C H 0.5679 0.3942 0.2155 0.064 Uiso 1 1 calc R . .
C60 C 0.49753(7) 0.23705(15) 0.11152(8) 0.0356(4) Uani 1 1 d . . .
H60A H 0.5227 0.1895 0.0908 0.043 Uiso 1 1 calc R . .
H60B H 0.5133 0.2469 0.1493 0.043 Uiso 1 1 calc R . .
Cl1 Cl 0.494763(19) 0.35890(4) 0.07710(2) 0.04588(13) Uani 1 1 d . . .
Cl2 Cl 0.43158(2) 0.18032(5) 0.11688(3) 0.05985(17) Uani 1 1 d . . .
C61A C 0.50069(12) 0.3445(3) 0.45890(13) 0.0316(7) Uani 0.804(4) 1 d P A 1
H61A H 0.4799 0.2882 0.4782 0.038 Uiso 0.804(4) 1 calc PR A 1
H61B H 0.5304 0.3697 0.4843 0.038 Uiso 0.804(4) 1 calc PR A 1
Cl3A Cl 0.45431(3) 0.44845(12) 0.44371(3) 0.0343(3) Uani 0.804(4) 1 d P A 1
C61B C 0.5196(5) 0.3783(11) 0.4453(6) 0.037(3) Uani 0.196(4) 1 d P A 2
H61C H 0.5332 0.4479 0.4334 0.045 Uiso 0.196(4) 1 calc PR A 2
H61D H 0.5398 0.3586 0.4797 0.045 Uiso 0.196(4) 1 calc PR A 2
Cl3B Cl 0.45075(11) 0.3842(6) 0.4583(2) 0.056(2) Uani 0.196(4) 1 d P A 2
Cl4 Cl 0.53264(2) 0.29235(4) 0.39644(2) 0.04516(13) Uani 1 1 d . . .

loop_
_atom_site_aniso_label
_atom_site_aniso_U_11
_atom_site_aniso_U_22
_atom_site_aniso_U_33
_atom_site_aniso_U_23
_atom_site_aniso_U_13
_atom_site_aniso_U_12
Pd1 0.01363(4) 0.01081(5) 0.01014(4) 0.00028(5) 0.00036(4) 0.00040(4)
O1 0.0217(5) 0.0180(6) 0.0184(5) 0.0004(5) -0.0023(4) -0.0016(4)
O2 0.0181(4) 0.0130(5) 0.0146(5) 0.0035(4) -0.0016(4) -0.0006(4)
O3 0.0185(5) 0.0225(6) 0.0257(5) -0.0068(5) 0.0034(4) -0.0031(5)
O4 0.0168(5) 0.0145(6) 0.0188(5) -0.0015(5) 0.0021(4) 0.0015(4)
N1 0.0155(5) 0.0119(6) 0.0095(5) -0.0011(5) -0.0002(5) -0.0016(4)
N2 0.0139(5) 0.0126(6) 0.0092(5) 0.0000(5) -0.0012(4) -0.0012(5)
C1 0.0157(6) 0.0140(8) 0.0155(8) -0.0026(6) 0.0003(5) -0.0002(5)
C2 0.0170(7) 0.0140(8) 0.0127(7) 0.0019(6) -0.0002(5) -0.0014(6)
C3 0.0230(7) 0.0091(8) 0.0147(7) -0.0001(6) 0.0056(6) 0.0015(6)
C4 0.0334(8) 0.0102(8) 0.0143(7) -0.0002(6) 0.0038(6) 0.0041(6)
C5 0.0483(10) 0.0163(9) 0.0161(8) 0.0008(7) 0.0100(8) 0.0026(7)
C6 0.0495(11) 0.0168(9) 0.0272(9) 0.0011(8) 0.0231(8) -0.0025(7)
C7 0.0318(9) 0.0141(9) 0.0371(10) -0.0032(8) 0.0170(8) -0.0056(6)
C8 0.0227(8) 0.0121(8) 0.0247(8) -0.0022(7) 0.0083(6) -0.0004(6)
C9 0.0294(8) 0.0218(9) 0.0136(7) -0.0029(7) -0.0020(7) 0.0028(7)
C10 0.0348(10) 0.0219(10) 0.0304(9) -0.0047(8) -0.0043(7) -0.0035(7)
C11 0.0498(11) 0.0343(11) 0.0176(8) -0.0048(8) -0.0089(8) 0.0095(9)
C12 0.0188(7) 0.0207(9) 0.0285(8) -0.0037(7) 0.0019(6) -0.0041(6)
C13 0.0302(10) 0.0571(15) 0.0583(15) -0.0115(12) -0.0059(10) 0.0090(9)
C14 0.0459(10) 0.0353(12) 0.0397(11) -0.0154(10) -0.0144(10) 0.0046(9)
C15 0.0206(7) 0.0149(8) 0.0094(6) 0.0022(6) 0.0022(5) 0.0036(6)
C16 0.0215(7) 0.0235(9) 0.0137(7) 0.0018(7) 0.0018(6) 0.0006(6)
C17 0.0248(8) 0.0348(11) 0.0177(8) 0.0021(8) 0.0071(7) 0.0005(7)
C18 0.0373(9) 0.0332(11) 0.0111(7) -0.0010(7) 0.0058(7) 0.0062(7)
C19 0.0357(9) 0.0238(9) 0.0129(7) -0.0030(7) -0.0014(6) 0.0027(7)
C20 0.0246(8) 0.0155(8) 0.0137(7) 0.0012(6) -0.0015(6) 0.0040(6)
C21 0.0208(7) 0.0333(11) 0.0175(8) -0.0001(7) 0.0034(6) -0.0067(7)
C22 0.0246(8) 0.0314(11) 0.0306(10) -0.0021(8) 0.0039(7) -0.0020(7)
C23 0.0309(9) 0.0359(12) 0.0357(11) 0.0103(9) -0.0097(8) -0.0082(8)
C24 0.0264(7) 0.0178(9) 0.0147(7) -0.0001(7) -0.0048(6) -0.0019(6)
C25 0.0284(9) 0.0263(11) 0.0283(9) -0.0008(8) -0.0075(7) -0.0015(7)
C26 0.0401(10) 0.0230(10) 0.0232(9) -0.0023(8) -0.0069(8) -0.0046(7)
C27 0.0228(7) 0.0135(8) 0.0125(7) -0.0020(6) 0.0003(6) 0.0037(6)
C28 0.0362(9) 0.0176(9) 0.0205(8) 0.0048(7) -0.0084(7) -0.0029(7)
C29 0.0218(7) 0.0157(8) 0.0201(8) -0.0023(7) 0.0032(6) 0.0026(6)
C30 0.0272(8) 0.0399(13) 0.0612(13) -0.0282(11) 0.0176(9) -0.0031(9)
C60 0.0267(8) 0.0424(13) 0.0379(10) -0.0016(10) 0.0032(9) 0.0035(8)
Cl1 0.0421(2) 0.0334(3) 0.0621(3) -0.0058(3) 0.0081(2) 0.0027(2)
Cl2 0.0315(2) 0.0546(4) 0.0935(5) 0.0144(4) -0.0177(3) -0.0100(2)
C61A 0.0324(16) 0.0318(18) 0.0307(15) 0.0051(13) -0.0066(11) -0.0027(12)
Cl3A 0.0306(3) 0.0406(7) 0.0316(4) 0.0009(3) -0.0039(2) 0.0081(3)
C61B 0.040(8) 0.030(8) 0.041(8) -0.007(6) -0.008(6) 0.008(5)
Cl3B 0.0286(13) 0.069(5) 0.071(3) -0.018(3) 0.0032(14) -0.0012(15)
Cl4 0.0508(3) 0.0428(3) 0.0419(3) -0.0099(2) -0.0183(2) 0.0114(2)

loop_
_atom_type_symbol
_atom_type_description
_atom_type_scat_dispersion_real
_atom_type_scat_dispersion_imag
_atom_type_scat_source
C C 0.0033 0.0016 'International Tables Vol C Tables 4.2.6.8 and 6.1.1.4'
H H 0.0000 0.0000 'International Tables Vol C Tables 4.2.6.8 and 6.1.1.4'
N N 0.0061 0.0033 'International Tables Vol C Tables 4.2.6.8 and 6.1.1.4'
O O 0.0106 0.0060 'International Tables Vol C Tables 4.2.6.8 and 6.1.1.4'
Cl Cl 0.1484 0.1585 'International Tables Vol C Tables 4.2.6.8 and 6.1.1.4'
Pd Pd -0.9988 1.0072 'International Tables Vol C Tables 4.2.6.8 and 6.1.1.4'

loop_
_geom_angle_atom_site_label_1
_geom_angle_atom_site_label_2
_geom_angle_atom_site_label_3
_geom_angle
_geom_angle_site_symmetry_1
_geom_angle_site_symmetry_3
_geom_angle_publ_flag
N2 Pd1 O4 92.70(4) . . yes
N2 Pd1 O2 175.22(4) . . yes
O4 Pd1 O2 91.09(4) . . yes
N2 Pd1 N1 79.98(5) . . yes
O4 Pd1 N1 170.75(4) . . yes
O2 Pd1 N1 96.51(4) . . yes
C27 O2 Pd1 113.24(9) . . ?
C29 O4 Pd1 116.18(9) . . ?
C1 N1 C3 119.33(12) . . ?
C1 N1 Pd1 113.68(10) . . ?
C3 N1 Pd1 126.75(9) . . ?
C2 N2 C15 120.52(12) . . ?
C2 N2 Pd1 114.30(10) . . ?
C15 N2 Pd1 125.18(9) . . ?
N1 C1 C2 115.32(13) . . ?
N2 C2 C1 115.90(13) . . ?
C4 C3 C8 123.58(14) . . ?
C4 C3 N1 119.39(13) . . ?
C8 C3 N1 116.98(13) . . ?
C5 C4 C3 116.89(15) . . ?
C5 C4 C9 121.66(14) . . ?
C3 C4 C9 121.28(13) . . ?
C6 C5 C4 121.23(16) . . ?
C5 C6 C7 120.76(15) . . ?
C6 C7 C8 121.21(15) . . ?
C7 C8 C3 116.32(15) . . ?
C7 C8 C12 121.61(14) . . ?
C3 C8 C12 122.01(13) . . ?
C4 C9 C11 113.66(14) . . ?
C4 C9 C10 109.86(13) . . ?
C11 C9 C10 110.10(13) . . ?
C14 C12 C8 109.24(14) . . ?
C14 C12 C13 111.55(15) . . ?
C8 C12 C13 113.67(14) . . ?
C16 C15 C20 123.87(13) . . ?
C16 C15 N2 118.83(13) . . ?
C20 C15 N2 117.21(12) . . ?
C15 C16 C17 116.61(14) . . ?
C15 C16 C21 123.72(13) . . ?
C17 C16 C21 119.60(14) . . ?
C18 C17 C16 121.03(15) . . ?
C17 C18 C19 120.94(15) . . ?
C18 C19 C20 120.95(16) . . ?
C19 C20 C15 116.53(14) . . ?
C19 C20 C24 121.40(14) . . ?
C15 C20 C24 122.04(13) . . ?
C16 C21 C22 111.90(13) . . ?
C16 C21 C23 109.39(14) . . ?
C22 C21 C23 111.32(13) . . ?
C20 C24 C26 113.11(13) . . ?
C20 C24 C25 111.15(13) . . ?
C26 C24 C25 110.10(13) . . ?
O1 C27 O2 124.21(14) . . ?
O1 C27 C28 121.73(13) . . ?
O2 C27 C28 114.07(13) . . ?
O3 C29 O4 125.00(14) . . ?
O3 C29 C30 121.31(14) . . ?
O4 C29 C30 113.69(13) . . ?
Cl2 C60 Cl1 111.70(10) . . ?
Cl3A C61A Cl4 111.70(17) . . ?
Cl4 C61B Cl3B 110.5(8) . . ?
C61B Cl4 C61A 22.9(5) . . ?

loop_
_geom_bond_atom_site_label_1
_geom_bond_atom_site_label_2
_geom_bond_distance
_geom_bond_site_symmetry_2
_geom_bond_publ_flag
Pd1 N2 1.9950(12) . yes
Pd1 O4 2.0071(9) . yes
Pd1 O2 2.0086(9) . yes
Pd1 N1 2.0170(11) . yes
O1 C27 1.2302(17) . ?
O2 C27 1.3005(16) . ?
O3 C29 1.2218(17) . ?
O4 C29 1.2926(18) . ?
N1 C1 1.2850(18) . ?
N1 C3 1.4469(17) . ?
N2 C2 1.2794(18) . ?
N2 C15 1.4495(17) . ?
C1 C2 1.4700(19) . ?
C3 C4 1.398(2) . ?
C3 C8 1.403(2) . ?
C4 C5 1.389(2) . ?
C4 C9 1.514(2) . ?
C5 C6 1.374(2) . ?
C6 C7 1.376(2) . ?
C7 C8 1.398(2) . ?
C8 C12 1.519(2) . ?
C9 C11 1.529(2) . ?
C9 C10 1.538(2) . ?
C12 C14 1.516(2) . ?
C12 C13 1.530(2) . ?
C15 C16 1.394(2) . ?
C15 C20 1.400(2) . ?
C16 C17 1.398(2) . ?
C16 C21 1.512(2) . ?
C17 C18 1.374(2) . ?
C18 C19 1.378(2) . ?
C19 C20 1.396(2) . ?
C20 C24 1.525(2) . ?
C21 C22 1.533(2) . ?
C21 C23 1.537(2) . ?
C24 C26 1.530(2) . ?
C24 C25 1.531(2) . ?
C27 C28 1.501(2) . ?
C29 C30 1.511(2) . ?
C60 Cl2 1.7372(17) . ?
C60 Cl1 1.766(2) . ?
C61A Cl3A 1.768(3) . ?
C61A Cl4 1.810(3) . ?
C61B Cl4 1.638(12) . ?
C61B Cl3B 1.672(13) . ?
